data_2236929
loop_
_publ_author_name
'Thanigaimani, Kaliyaperumal'
'Khalib, Nuridayanti Che'
'Arshad, Suhana'
'Razak, Ibrahim Abdul'

_publ_section_title
;
 4-Chloro-6-methoxypyrimidin-2-amine--succinic acid (2/1)
;
_journal_coeditor_code IS5213
_journal_issue 12
_journal_name_full 'Acta Crystallographica Section E'
_journal_page_first o3343
_journal_paper_doi 10.1107/S1600536812046156
_journal_volume 68
_journal_year 2012
_chemical_formula_iupac '2C5 H6 Cl N3 O, C4 H6 O4'
_chemical_formula_moiety '2(C5 H6 Cl N3 O), C4 H6 O4'
_chemical_formula_sum 'C14 H18 Cl2 N6 O6'
_chemical_formula_weight 437.24
_chemical_name_systematic
;
4-Chloro-6-methoxypyrimidin-2-amine--succinic acid (2/1)
;
_space_group_IT_number 2
_symmetry_cell_setting triclinic
_symmetry_space_group_name_Hall '-P 1'
_symmetry_space_group_name_H-M 'P -1'
_atom_sites_solution_hydrogens geom
_atom_sites_solution_primary direct
_atom_sites_solution_secondary difmap
_audit_creation_method SHELXL-97
_cell_angle_alpha 82.3370(10)
_cell_angle_beta 88.9520(10)
_cell_angle_gamma 86.9040(10)
_cell_formula_units_Z 1
_cell_length_a 5.0094(2)
_cell_length_b 8.5459(4)
_cell_length_c 10.8736(5)
_cell_measurement_reflns_used 8335
_cell_measurement_temperature 100.0(10)
_cell_measurement_theta_max 32.61
_cell_measurement_theta_min 3.25
_cell_volume 460.64(4)
_computing_cell_refinement 'SAINT (Bruker, 2009)'
_computing_data_collection 'APEX2 (Bruker, 2009)'
_computing_data_reduction 'SAINT (Bruker, 2009)'
_computing_molecular_graphics 'SHELXTL (Sheldrick, 2008)'
_computing_publication_material 'SHELXTL (Sheldrick, 2008) and PLATON (Spek, 2009)'
_computing_structure_refinement 'SHELXTL (Sheldrick, 2008)'
_computing_structure_solution 'SHELXTL (Sheldrick, 2008)'
_diffrn_ambient_temperature 100.0(10)
_diffrn_measured_fraction_theta_full 0.984
_diffrn_measured_fraction_theta_max 0.984
_diffrn_measurement_device_type
;
Bruker SMART APEXII DUO CCD area-detector
;
_diffrn_measurement_method '\f and \w scans'
_diffrn_radiation_monochromator graphite
_diffrn_radiation_source 'fine-focus sealed tube'
_diffrn_radiation_type MoK\a
_diffrn_radiation_wavelength 0.71073
_diffrn_reflns_av_R_equivalents 0.0160
_diffrn_reflns_av_sigmaI/netI 0.0141
_diffrn_reflns_limit_h_max 6
_diffrn_reflns_limit_h_min -6
_diffrn_reflns_limit_k_max 10
_diffrn_reflns_limit_k_min -10
_diffrn_reflns_limit_l_max 13
_diffrn_reflns_limit_l_min -13
_diffrn_reflns_number 7766
_diffrn_reflns_theta_full 26.50
_diffrn_reflns_theta_max 26.50
_diffrn_reflns_theta_min 1.89
_diffrn_standards_number 0
_exptl_absorpt_coefficient_mu 0.400
_exptl_absorpt_correction_T_max 0.9454
_exptl_absorpt_correction_T_min 0.7964
_exptl_absorpt_correction_type multi-scan
_exptl_absorpt_process_details '(<i>SADABS</i>; Bruker, 2009)'
_exptl_crystal_colour colourless
_exptl_crystal_density_diffrn 1.576
_exptl_crystal_density_method 'not measured'
_exptl_crystal_description block
_exptl_crystal_F_000 226
_exptl_crystal_size_max 0.60
_exptl_crystal_size_mid 0.22
_exptl_crystal_size_min 0.14
_refine_diff_density_max 0.334
_refine_diff_density_min -0.256
_refine_ls_extinction_method none
_refine_ls_goodness_of_fit_ref 1.092
_refine_ls_hydrogen_treatment mixed
_refine_ls_matrix_type full
_refine_ls_number_parameters 140
_refine_ls_number_reflns 1875
_refine_ls_number_restraints 0
_refine_ls_restrained_S_all 1.092
_refine_ls_R_factor_all 0.0251
_refine_ls_R_factor_gt 0.0241
_refine_ls_shift/su_max 0.000
_refine_ls_shift/su_mean 0.000
_refine_ls_structure_factor_coef Fsqd
_refine_ls_weighting_details 'calc w=1/[\s^2^(Fo^2^)+(0.0384P)^2^+0.1625P] where P=(Fo^2^+2Fc^2^)/3'
_refine_ls_weighting_scheme calc
_refine_ls_wR_factor_gt 0.0676
_refine_ls_wR_factor_ref 0.0692
_reflns_number_gt 1808
_reflns_number_total 1875
_reflns_threshold_expression I>2\s(I)
_cod_data_source_file is5213.cif
_cod_data_source_block I
_cod_database_code 2236929
_cod_database_fobs_code 2236929

loop_
_symmetry_equiv_pos_as_xyz
'x, y, z'
'-x, -y, -z'

loop_
_atom_site_type_symbol
_atom_site_label
_atom_site_fract_x
_atom_site_fract_y
_atom_site_fract_z
_atom_site_U_iso_or_equiv
_atom_site_adp_type
_atom_site_calc_flag
_atom_site_refinement_flags
_atom_site_occupancy
_atom_site_symmetry_multiplicity
Cl Cl1 0.42007(6) 0.86198(3) 0.41239(3) 0.02047(11) Uani d . 1 1
O O1 0.94601(17) 0.35939(10) 0.35994(8) 0.01945(19) Uani d . 1 1
N N1 0.59391(18) 0.43360(11) 0.22863(9) 0.0147(2) Uani d . 1 1
C C3 0.7047(2) 0.59435(13) 0.38427(10) 0.0166(2) Uani d . 1 1
H H3A 0.8146 0.6130 0.4505 0.020 Uiso calc R 1 1
N N3 0.2475(2) 0.52018(12) 0.09782(10) 0.0179(2) Uani d . 1 1
C C1 0.3960(2) 0.54346(13) 0.19395(10) 0.0140(2) Uani d . 1 1
N N2 0.33618(18) 0.67556(11) 0.24763(9) 0.0140(2) Uani d . 1 1
C C2 0.4949(2) 0.69401(13) 0.34172(10) 0.0144(2) Uani d . 1 1
C C4 0.7434(2) 0.46134(13) 0.32110(10) 0.0151(2) Uani d . 1 1
C C5 0.9799(3) 0.21688(14) 0.30162(12) 0.0227(3) Uani d . 1 1
H H5A 1.1372 0.1540 0.3359 0.034 Uiso calc R 1 1
H H5B 1.0046 0.2451 0.2119 0.034 Uiso calc R 1 1
H H5C 0.8208 0.1550 0.3175 0.034 Uiso calc R 1 1
O O2 0.04847(16) 0.09366(10) -0.17679(8) 0.01766(19) Uani d . 1 1
O O3 0.18536(16) 0.23812(9) -0.03536(8) 0.01799(19) Uani d . 1 1
C C7 0.4170(2) -0.01172(13) -0.05581(10) 0.0146(2) Uani d . 1 1
H H7A 0.5370 -0.0179 -0.1285 0.018 Uiso calc R 1 1
H H7B 0.3287 -0.1133 -0.0381 0.018 Uiso calc R 1 1
C C6 0.2070(2) 0.12009(13) -0.08705(10) 0.0135(2) Uani d . 1 1
H H1N3 0.286(3) 0.439(2) 0.0627(15) 0.022(4) Uiso d . 1 1
H H2N3 0.123(3) 0.588(2) 0.0758(15) 0.026(4) Uiso d . 1 1
H H1O2 -0.059(3) 0.166(2) -0.1960(16) 0.029(4) Uiso d . 1 1

loop_
_atom_site_aniso_label
_atom_site_aniso_U_11
_atom_site_aniso_U_22
_atom_site_aniso_U_33
_atom_site_aniso_U_12
_atom_site_aniso_U_13
_atom_site_aniso_U_23
Cl1 0.02672(17) 0.01570(16) 0.02024(16) 0.00612(11) -0.00563(11) -0.00917(11)
O1 0.0221(4) 0.0146(4) 0.0220(4) 0.0072(3) -0.0089(3) -0.0058(3)
N1 0.0155(4) 0.0127(4) 0.0160(5) 0.0016(4) -0.0023(4) -0.0032(4)
C3 0.0196(5) 0.0153(5) 0.0153(5) 0.0010(4) -0.0051(4) -0.0037(4)
N3 0.0180(5) 0.0156(5) 0.0215(5) 0.0057(4) -0.0071(4) -0.0094(4)
C1 0.0131(5) 0.0128(5) 0.0162(5) -0.0004(4) 0.0004(4) -0.0028(4)
N2 0.0144(4) 0.0127(4) 0.0152(4) 0.0018(3) -0.0014(4) -0.0037(3)
C2 0.0179(5) 0.0115(5) 0.0143(5) 0.0000(4) 0.0008(4) -0.0035(4)
C4 0.0154(5) 0.0129(5) 0.0163(5) 0.0017(4) -0.0014(4) -0.0007(4)
C5 0.0275(6) 0.0142(5) 0.0264(6) 0.0086(5) -0.0071(5) -0.0064(5)
O2 0.0176(4) 0.0145(4) 0.0214(4) 0.0050(3) -0.0078(3) -0.0057(3)
O3 0.0181(4) 0.0146(4) 0.0220(4) 0.0040(3) -0.0055(3) -0.0064(3)
C7 0.0139(5) 0.0124(5) 0.0178(5) 0.0020(4) -0.0021(4) -0.0036(4)
C6 0.0121(5) 0.0131(5) 0.0152(5) -0.0011(4) 0.0007(4) -0.0013(4)

loop_
_atom_type_symbol
_atom_type_description
_atom_type_scat_dispersion_real
_atom_type_scat_dispersion_imag
_atom_type_scat_source
C C 0.0033 0.0016 'International Tables Vol C Tables 4.2.6.8 and 6.1.1.4'
H H 0.0000 0.0000 'International Tables Vol C Tables 4.2.6.8 and 6.1.1.4'
N N 0.0061 0.0033 'International Tables Vol C Tables 4.2.6.8 and 6.1.1.4'
O O 0.0106 0.0060 'International Tables Vol C Tables 4.2.6.8 and 6.1.1.4'
Cl Cl 0.1484 0.1585 'International Tables Vol C Tables 4.2.6.8 and 6.1.1.4'

loop_
_geom_angle_atom_site_label_1
_geom_angle_atom_site_label_2
_geom_angle_atom_site_label_3
_geom_angle_site_symmetry_1
_geom_angle_site_symmetry_3
_geom_angle
C4 O1 C5 . . 117.22(9)
C4 N1 C1 . . 116.08(9)
C2 C3 C4 . . 113.88(10)
C2 C3 H3A . . 123.1
C4 C3 H3A . . 123.1
C1 N3 H1N3 . . 117.9(11)
C1 N3 H2N3 . . 117.7(11)
H1N3 N3 H2N3 . . 124.4(16)
N3 C1 N1 . . 117.06(10)
N3 C1 N2 . . 117.23(10)
N1 C1 N2 . . 125.71(10)
C2 N2 C1 . . 114.50(9)
N2 C2 C3 . . 125.78(10)
N2 C2 Cl1 . . 115.19(8)
C3 C2 Cl1 . . 119.02(9)
N1 C4 O1 . . 119.81(10)
N1 C4 C3 . . 124.03(10)
O1 C4 C3 . . 116.16(10)
O1 C5 H5A . . 109.5
O1 C5 H5B . . 109.5
H5A C5 H5B . . 109.5
O1 C5 H5C . . 109.5
H5A C5 H5C . . 109.5
H5B C5 H5C . . 109.5
C6 O2 H1O2 . . 112.9(12)
C6 C7 C7 . 2_655 112.44(11)
C6 C7 H7A . . 109.1
C7 C7 H7A 2_655 . 109.1
C6 C7 H7B . . 109.1
C7 C7 H7B 2_655 . 109.1
H7A C7 H7B . . 107.8
O3 C6 O2 . . 123.52(10)
O3 C6 C7 . . 123.89(10)
O2 C6 C7 . . 112.59(9)

loop_
_geom_bond_atom_site_label_1
_geom_bond_atom_site_label_2
_geom_bond_site_symmetry_2
_geom_bond_distance
Cl1 C2 . 1.7370(11)
O1 C4 . 1.3379(14)
O1 C5 . 1.4471(14)
N1 C4 . 1.3184(15)
N1 C1 . 1.3511(14)
C3 C2 . 1.3637(16)
C3 C4 . 1.4075(16)
C3 H3A . 0.9500
N3 C1 . 1.3363(15)
N3 H1N3 . 0.846(17)
N3 H2N3 . 0.842(18)
C1 N2 . 1.3556(14)
N2 C2 . 1.3379(15)
C5 H5A . 0.9800
C5 H5B . 0.9800
C5 H5C . 0.9800
O2 C6 . 1.3191(13)
O2 H1O2 . 0.804(19)
O3 C6 . 1.2175(14)
C7 C6 . 1.5080(15)
C7 C7 2_655 1.525(2)
C7 H7A . 0.9900
C7 H7B . 0.9900

loop_
_geom_hbond_atom_site_label_D
_geom_hbond_atom_site_label_H
_geom_hbond_atom_site_label_A
_geom_hbond_site_symmetry_A
_geom_hbond_distance_DH
_geom_hbond_distance_HA
_geom_hbond_distance_DA
_geom_hbond_angle_DHA
_geom_hbond_publ_flag
N3 H1N3 O3 . 0.847(17) 2.223(17) 3.0055(13) 153.7(14) yes
N3 H2N3 O3 2_565 0.844(16) 2.095(16) 2.9369(13) 175.4(15) yes
O2 H1O2 N2 2_565 0.806(16) 1.923(16) 2.7266(13) 174.6(18) yes
C3 H3A O1 2_766 0.95 2.45 3.3911(14) 172 yes

loop_
_geom_torsion_atom_site_label_1
_geom_torsion_atom_site_label_2
_geom_torsion_atom_site_label_3
_geom_torsion_atom_site_label_4
_geom_torsion_site_symmetry_1
_geom_torsion
C4 N1 C1 N3 . 177.94(10)
C4 N1 C1 N2 . -1.63(16)
N3 C1 N2 C2 . -178.75(10)
N1 C1 N2 C2 . 0.81(16)
C1 N2 C2 C3 . 0.73(16)
C1 N2 C2 Cl1 . -179.61(7)
C4 C3 C2 N2 . -1.25(17)
C4 C3 C2 Cl1 . 179.10(8)
C1 N1 C4 O1 . -179.08(9)
C1 N1 C4 C3 . 0.99(16)
C5 O1 C4 N1 . -3.63(15)
C5 O1 C4 C3 . 176.31(10)
C2 C3 C4 N1 . 0.32(17)
C2 C3 C4 O1 . -179.62(9)
C7 C7 C6 O3 2_655 5.35(17)
C7 C7 C6 O2 2_655 -174.64(11)
